data_7223968
loop_
_publ_author_name
'Klepov, Vladislav V.'
'Vologzhanina, Anna V.'
'Alekseev, Evgeny V.'
'Pushkin, Denis V.'
'Serezhkina, Larisa B.'
'Sergeeva, Olga A.'
'Knyazev, Aleksandr V.'
'Serezhkin, Viktor N.'

_publ_section_title
;
 Structural diversity of uranyl acrylates
;
_journal_issue 10
_journal_name_full CrystEngComm
_journal_page_first 1723
_journal_paper_doi 10.1039/C5CE01957E
_journal_volume 18
_journal_year 2016
_chemical_formula_moiety 'C6 H10 O8 U'
_chemical_formula_sum 'C6 H10 O8 U'
_chemical_formula_weight 448.17
_chemical_name_systematic
;
 ?
;
_space_group_crystal_system monoclinic
_space_group_IT_number 12
_space_group_name_Hall '-C 2y'
_space_group_name_H-M_alt 'C 1 2/m 1'
_symmetry_space_group_name_Hall '-C 2y'
_symmetry_space_group_name_H-M 'C 1 2/m 1'
_atom_sites_solution_hydrogens difmap
_audit_creation_date 2015-11-29
_audit_creation_method
;
Olex2 1.2
(compiled 2015.09.30 svn.r3233 for OlexSys, GUI svn.r5103)
;
_audit_update_record
;
2015-11-30 deposited with the CCDC.
2016-01-22 downloaded from the CCDC.
;
_cell_angle_alpha 90
_cell_angle_beta 107.246(9)
_cell_angle_gamma 90
_cell_formula_units_Z 2
_cell_length_a 10.724(6)
_cell_length_b 7.721(4)
_cell_length_c 6.897(4)
_cell_measurement_reflns_used 1384
_cell_measurement_temperature 250
_cell_measurement_theta_max 20.03
_cell_measurement_theta_min 3.08
_cell_volume 545.4(5)
_computing_molecular_graphics 'Olex2 (Dolomanov et al., 2009)'
_computing_publication_material 'Olex2 (Dolomanov et al., 2009)'
_computing_structure_refinement 'XL (Sheldrick, 2008)'
_diffrn_ambient_temperature 250
_diffrn_detector_area_resol_mean 8
_diffrn_measured_fraction_theta_full 0.996
_diffrn_measured_fraction_theta_max 0.998
_diffrn_measurement_device_type apex
_diffrn_measurement_method '\w and \f scans'
_diffrn_radiation_monochromator graphite
_diffrn_radiation_type MoK\a
_diffrn_radiation_wavelength 0.71073
_diffrn_reflns_av_R_equivalents 0.0470
_diffrn_reflns_av_unetI/netI 0.0394
_diffrn_reflns_laue_measured_fraction_full 0.996
_diffrn_reflns_laue_measured_fraction_max 0.998
_diffrn_reflns_limit_h_max 15
_diffrn_reflns_limit_h_min -15
_diffrn_reflns_limit_k_max 10
_diffrn_reflns_limit_k_min -10
_diffrn_reflns_limit_l_max 9
_diffrn_reflns_limit_l_min -9
_diffrn_reflns_number 3533
_diffrn_reflns_point_group_measured_fraction_full 0.996
_diffrn_reflns_point_group_measured_fraction_max 0.998
_diffrn_reflns_theta_full 25.242
_diffrn_reflns_theta_max 29.988
_diffrn_reflns_theta_min 3.304
_diffrn_source 'sealed tube'
_exptl_absorpt_coefficient_mu 14.903
_exptl_absorpt_correction_T_max 0.903
_exptl_absorpt_correction_T_min 0.796
_exptl_absorpt_correction_type multi-scan
_exptl_absorpt_process_details 'SADABS (Sheldrixk, 1998)'
_exptl_crystal_colour yellow
_exptl_crystal_colour_primary yellow
_exptl_crystal_density_diffrn 2.729
_exptl_crystal_description plate
_exptl_crystal_F_000 404
_exptl_crystal_size_max 0.26
_exptl_crystal_size_mid 0.19
_exptl_crystal_size_min 0.03
_refine_diff_density_max 1.702
_refine_diff_density_min -1.506
_refine_diff_density_rms 0.177
_refine_ls_extinction_method none
_refine_ls_goodness_of_fit_ref 1.072
_refine_ls_hydrogen_treatment constr
_refine_ls_matrix_type full
_refine_ls_number_parameters 63
_refine_ls_number_reflns 856
_refine_ls_number_restraints 6
_refine_ls_restrained_S_all 1.133
_refine_ls_R_factor_all 0.0223
_refine_ls_R_factor_gt 0.0223
_refine_ls_shift/su_max 0.001
_refine_ls_shift/su_mean 0.000
_refine_ls_structure_factor_coef Fsqd
_refine_ls_weighting_details 'w=1/[\s^2^(Fo^2^)+3.3258P] where P=(Fo^2^+2Fc^2^)/3'
_refine_ls_weighting_scheme calc
_refine_ls_wR_factor_gt 0.0504
_refine_ls_wR_factor_ref 0.0504
_reflns_Friedel_coverage 0.000
_reflns_number_gt 856
_reflns_number_total 856
_reflns_threshold_expression 'I > 2\s(I)'
_cod_data_source_file c5ce01957e2.cif
_cod_data_source_block 250_fin
_cod_depositor_comments 'Adding full bibliography for 7223964--7223968.cif.'
_cod_original_cell_volume 545.3(5)
_cod_database_code 7223968
_shelxl_version_number 2014-3
_shelx_space_group_comment
;
The symmetry employed for this shelxl refinement is uniquely defined
by the following loop, which should always be used as a source of
symmetry information in preference to the above space-group names.
They are only intended as comments.
;
_olex2_refinement_description
;
1. Fixed Uiso
 At 1.2 times of:
  All C(H) groups, All C(H,H) groups
 At 1.5 times of:
  All O(H,H) groups
2. Uiso/Uaniso restraints and constraints
Uanis(O4) \\sim Ueq: with sigma of 0.006 and sigma for terminal atoms of 0.006
3. Others
 Fixed Sof: O1(0.5) O2(0.5) O3(0.5) H4A(0.5) H4B(0.5) C1(0.5) H2(0.5) C3(0.5)
 H3A(0.5) H3B(0.5)
4.a Riding coordinates:
 C2(H2), C3(H3A,H3B)
4.b Rotating group:
 O4(H4A,H4B)
;
_olex2_submission_special_instructions 'No special instructions were received'

loop_
_space_group_symop_operation_xyz
'x, y, z'
'-x, y, -z'
'x+1/2, y+1/2, z'
'-x+1/2, y+1/2, -z'
'-x, -y, -z'
'x, -y, z'
'-x+1/2, -y+1/2, -z'
'x+1/2, -y+1/2, z'

loop_
_atom_site_label
_atom_site_type_symbol
_atom_site_fract_x
_atom_site_fract_y
_atom_site_fract_z
_atom_site_U_iso_or_equiv
_atom_site_adp_type
_atom_site_occupancy
_atom_site_site_symmetry_order
_atom_site_calc_flag
_atom_site_refinement_flags_posn
_atom_site_refinement_flags_adp
_atom_site_refinement_flags_occupancy
U1 U 0.0000 0.0000 0.5000 0.01967(10) Uani 1 4 d S T P
O1 O -0.0180(6) 0.0855(8) 0.2556(11) 0.0333(14) Uani 0.5 1 d . . .
O2 O 0.1381(6) 0.2504(8) 0.6527(10) 0.0276(12) Uani 0.5 1 d . . .
O3 O -0.0674(5) 0.2793(8) 0.6337(11) 0.0300(14) Uani 0.5 1 d . . .
O4 O 0.2367(5) 0.0000 0.5609(11) 0.0647(18) Uani 1 2 d S TU P
H4A H 0.2601 -0.0599 0.4565 0.097 Uiso 0.5 1 d GR . .
H4B H 0.2806 -0.0547 0.6859 0.097 Uiso 0.5 1 d GR . .
C1 C 0.0489(7) 0.3361(10) 0.6945(13) 0.0220(14) Uani 0.5 1 d . . .
C2 C 0.0786(7) 0.5000 0.8066(10) 0.0308(13) Uani 1 2 d S T P
H2 H 0.0101 0.5699 0.8166 0.037 Uiso 0.5 1 d R . .
C3 C 0.1991(11) 0.5518(13) 0.8932(16) 0.043(2) Uani 0.5 1 d . . .
H3A H 0.2690 0.4840 0.8852 0.051 Uiso 0.5 1 d R . .
H3B H 0.2142 0.6565 0.9629 0.051 Uiso 0.5 1 d R . .

loop_
_atom_site_aniso_label
_atom_site_aniso_U_11
_atom_site_aniso_U_22
_atom_site_aniso_U_33
_atom_site_aniso_U_23
_atom_site_aniso_U_13
_atom_site_aniso_U_12
U1 0.01424(13) 0.01504(14) 0.03031(17) 0.000 0.00749(11) 0.000
O1 0.032(3) 0.028(3) 0.039(4) 0.009(3) 0.009(3) 0.006(3)
O2 0.020(3) 0.021(3) 0.043(4) -0.005(3) 0.011(3) -0.001(2)
O3 0.018(3) 0.022(3) 0.053(4) -0.004(3) 0.015(3) -0.002(2)
O4 0.027(2) 0.113(5) 0.058(3) 0.000 0.019(2) 0.000
C1 0.019(3) 0.021(3) 0.026(4) 0.005(3) 0.007(3) 0.001(3)
C2 0.033(3) 0.027(3) 0.033(3) 0.000 0.010(3) 0.000
C3 0.046(5) 0.031(5) 0.043(5) -0.007(4) 0.001(5) -0.005(4)

loop_
_atom_type_symbol
_atom_type_description
_atom_type_scat_dispersion_real
_atom_type_scat_dispersion_imag
_atom_type_scat_source
C C 0.0033 0.0016 'International Tables Vol C Tables 4.2.6.8 and 6.1.1.4'
H H 0.0000 0.0000 'International Tables Vol C Tables 4.2.6.8 and 6.1.1.4'
O O 0.0106 0.0060 'International Tables Vol C Tables 4.2.6.8 and 6.1.1.4'
U U -9.6767 9.6646 'International Tables Vol C Tables 4.2.6.8 and 6.1.1.4'

loop_
_geom_angle_atom_site_label_1
_geom_angle_atom_site_label_2
_geom_angle_atom_site_label_3
_geom_angle
_geom_angle_site_symmetry_1
_geom_angle_site_symmetry_3
O1 U1 O1 180.0 6 2_556
O1 U1 O1 43.9(4) 6 .
O1 U1 O1 136.1(4) 2_556 .
O1 U1 O1 43.9(4) 2_556 5_556
O1 U1 O1 136.1(4) 6 5_556
O1 U1 O1 180.0 5_556 .
O1 U1 O2 54.5(3) 6 5_556
O1 U1 O2 89.8(3) 2_556 2_556
O1 U1 O2 90.2(3) 6 2_556
O1 U1 O2 89.8(3) . .
O1 U1 O2 89.8(3) 5_556 5_556
O1 U1 O2 54.5(3) 2_556 .
O1 U1 O2 54.5(3) 5_556 6
O1 U1 O2 125.5(3) . 6
O1 U1 O2 90.2(3) 5_556 .
O1 U1 O2 125.5(3) 5_556 2_556
O1 U1 O2 89.8(3) 6 6
O1 U1 O2 90.2(3) . 5_556
O1 U1 O2 90.2(3) 2_556 6
O1 U1 O2 125.5(3) 2_556 5_556
O1 U1 O2 54.5(3) . 2_556
O1 U1 O2 125.5(3) 6 .
O1 U1 O3 45.3(3) 5_556 6
O1 U1 O3 86.2(3) 2_556 6
O1 U1 O3 45.3(3) 6 5_556
O1 U1 O3 134.7(3) 2_556 5_556
O1 U1 O3 93.8(3) 6 6
O1 U1 O3 134.7(3) . 6
O1 U1 O3 93.8(3) 5_556 5_556
O1 U1 O3 86.2(3) . 5_556
O1 U1 O4 91.3(3) . 5_556
O1 U1 O4 91.3(3) 2_556 .
O1 U1 O4 91.3(3) 5_556 .
O1 U1 O4 88.7(3) . .
O1 U1 O4 88.7(3) 5_556 5_556
O1 U1 O4 91.3(3) 6 5_556
O1 U1 O4 88.7(3) 2_556 5_556
O1 U1 O4 88.7(3) 6 .
O2 U1 O2 102.8(3) 6 .
O2 U1 O2 77.2(3) 5_556 6
O2 U1 O2 77.2(3) 2_556 .
O2 U1 O2 180.0(3) 5_556 .
O2 U1 O2 102.8(3) 5_556 2_556
O2 U1 O2 180.0 6 2_556
O2 U1 O3 51.63(19) 5_556 5_556
O2 U1 O3 135.2(2) 2_556 5_556
O2 U1 O3 128.37(19) . 5_556
O2 U1 O3 44.8(2) 5_556 6
O2 U1 O3 51.63(19) 6 6
O2 U1 O3 128.37(19) 2_556 6
O2 U1 O3 44.8(2) 6 5_556
O2 U1 O3 135.2(2) . 6
O3 U1 O3 63.3(3) 5_556 6
O4 U1 O2 57.78(15) 5_556 2_556
O4 U1 O2 122.22(15) . 2_556
O4 U1 O2 122.22(15) 5_556 .
O4 U1 O2 122.22(15) 5_556 6
O4 U1 O2 57.78(15) . 6
O4 U1 O2 57.78(15) . .
O4 U1 O2 57.78(15) 5_556 5_556
O4 U1 O2 122.22(15) . 5_556
O4 U1 O3 70.67(15) . 5_556
O4 U1 O3 109.33(15) . 6
O4 U1 O3 70.67(15) 5_556 6
O4 U1 O3 109.33(15) 5_556 5_556
O4 U1 O4 180.0 . 5_556
U1 O1 O3 90.5(4) . 2_556
O1 O1 U1 68.1(2) 6 .
O1 O1 O3 146.1(3) 6 2_556
C1 O2 U1 96.2(5) . .
O1 O3 U1 44.2(3) 2_556 .
C1 O3 U1 93.2(5) . .
C1 O3 O1 79.7(5) . 2_556
U1 O4 H4A 111.3 . .
U1 O4 H4B 111.5 . .
H4A O4 H4B 107.5 . .
O2 C1 U1 58.1(4) . .
O2 C1 O3 118.6(7) . .
O2 C1 C2 120.7(7) . .
O2 C1 C3 82.6(6) . 6_565
O3 C1 U1 60.8(4) . .
O3 C1 C2 120.7(7) . .
O3 C1 C3 153.9(8) . 6_565
C2 C1 U1 175.9(5) . .
C2 C1 C3 41.6(4) . 6_565
C3 C1 U1 135.3(5) 6_565 .
C1 C2 C1 119.1(8) . 6_565
C1 C2 H2 59.1 6_565 .
C1 C2 H2 119.1 . .
C3 C2 C1 122.1(7) . .
C3 C2 C1 122.1(7) 6_565 6_565
C3 C2 C1 90.4(6) 6_565 .
C3 C2 C1 90.4(6) . 6_565
C3 C2 H2 118.8 . .
C3 C2 H2 146.5 6_565 .
C3 C2 C3 35.4(9) . 6_565
C1 C3 H3A 135.3 6_565 .
C1 C3 H3B 87.6 6_565 .
C2 C3 C1 47.9(4) . 6_565
C2 C3 H3A 120.2 . .
C2 C3 H3B 119.8 . .
C3 C3 C1 116.0(4) 6_565 6_565
C3 C3 C2 72.3(5) 6_565 .
C3 C3 H3A 55.7 6_565 .
C3 C3 H3B 150.4 6_565 .
H3A C3 H3B 120.0 . .

loop_
_geom_bond_atom_site_label_1
_geom_bond_atom_site_label_2
_geom_bond_distance
_geom_bond_site_symmetry_2
U1 O1 1.767(7) 6
U1 O1 1.767(7) 5_556
U1 O1 1.767(7) 2_556
U1 O1 1.767(7) .
U1 O2 2.473(6) 6
U1 O2 2.473(6) 2_556
U1 O2 2.473(6) 5_556
U1 O2 2.473(6) .
U1 O3 2.533(6) 6
U1 O3 2.533(6) 5_556
U1 O4 2.447(6) .
U1 O4 2.447(6) 5_556
O1 O1 1.321(13) 6
O1 O3 1.801(9) 2_556
O2 C1 1.265(10) .
O3 O1 1.801(9) 2_556
O3 C1 1.271(10) .
O4 H4A 0.9503 .
O4 H4B 0.9501 .
C1 C2 1.468(9) .
C1 C3 1.978(13) 6_565
C2 C1 1.468(9) 6_565
C2 H2 0.9301 .
C2 C3 1.314(12) 6_565
C2 C3 1.314(12) .
C3 C1 1.978(13) 6_565
C3 C3 0.80(2) 6_565
C3 H3A 0.9300 .
C3 H3B 0.9300 .

loop_
_geom_torsion_atom_site_label_1
_geom_torsion_atom_site_label_2
_geom_torsion_atom_site_label_3
_geom_torsion_atom_site_label_4
_geom_torsion
_geom_torsion_site_symmetry_1
_geom_torsion_site_symmetry_4
U1 O2 C1 O3 -6.1(8) . .
U1 O2 C1 C2 175.4(6) . .
U1 O2 C1 C3 157.8(4) . 6_565
U1 O3 C1 O2 5.9(8) . .
U1 O3 C1 C2 -175.6(6) . .
U1 O3 C1 C3 -135.4(14) . 6_565
O1 U1 O1 O1 180.000(0) 2_556 6
O1 U1 O1 O3 -153.1(2) 6 2_556
O1 U1 O1 O3 26.9(2) 2_556 2_556
O1 O3 C1 U1 42.3(3) 2_556 .
O1 O3 C1 O2 48.2(8) 2_556 .
O1 O3 C1 C2 -133.3(7) 2_556 .
O1 O3 C1 C3 -93.1(15) 2_556 6_565
O2 U1 O1 O1 -32.73(16) 5_556 6
O2 U1 O1 O1 147.27(16) . 6
O2 U1 O1 O1 -138.4(2) 2_556 6
O2 U1 O1 O1 41.6(2) 6 6
O2 U1 O1 O3 -111.5(3) 6 2_556
O2 U1 O1 O3 174.1(3) 5_556 2_556
O2 U1 O1 O3 68.5(3) 2_556 2_556
O2 U1 O1 O3 -5.9(3) . 2_556
O2 C1 C2 C1 101.0(9) . 6_565
O2 C1 C2 C3 -26.8(10) . 6_565
O2 C1 C2 C3 -10.1(12) . .
O3 U1 O1 O1 -26.9(2) 6 6
O3 U1 O1 O1 18.78(16) 5_556 6
O3 U1 O1 O3 -134.4(4) 5_556 2_556
O3 U1 O1 O3 180.000(1) 6 2_556
O3 C1 C2 C1 -77.5(11) . 6_565
O3 C1 C2 C3 154.7(9) . 6_565
O3 C1 C2 C3 171.4(9) . .
O4 U1 O1 O1 -90.51(11) 5_556 6
O4 U1 O1 O1 89.49(11) . 6
O4 U1 O1 O3 -63.7(3) . 2_556
O4 U1 O1 O3 116.3(3) 5_556 2_556
C1 C2 C3 C1 125.4(10) . 6_565
C1 C2 C3 C3 -29.8(5) . 6_565
C1 C2 C3 C3 -155.1(5) 6_565 6_565
C3 C1 C2 C1 127.8(10) 6_565 6_565
C3 C1 C2 C3 16.7(5) 6_565 .
C3 C2 C3 C1 155.1(5) 6_565 6_565
